data_7052347
loop_
_publ_author_name
'Naso, Francesco'
'Cardellicchio, Cosimo'
'Capozzi, Maria Annunziata M.'
'Capitelli, Francesco'
'Bertolasi, Valerio'

_publ_section_title
;
 Self-assemblies of chiral p-haloaryl sulfoxides through C?H?O short
 contacts and halogen involving interactions
;
_journal_issue 12
_journal_name_full 'New Journal of Chemistry'
_journal_page_first 1782
_journal_paper_doi 10.1039/b607545b
_journal_volume 30
_journal_year 2006
_chemical_formula_moiety 'C12 H9 Br O S'
_chemical_formula_sum 'C12 H9 Br O S'
_chemical_formula_weight 281.16
_chemical_name_common 'p-bromophenyl phenyl sulfoxide'
_chemical_name_systematic 'p-bromophenyl phenyl sulfoxide'
_space_group_IT_number 19
_symmetry_cell_setting orthorhombic
_symmetry_space_group_name_Hall 'P 2ac 2ab'
_symmetry_space_group_name_H-M 'P 21 21 21'
_atom_sites_solution_hydrogens difmap
_atom_sites_solution_primary direct
_atom_sites_solution_secondary difmap
_audit_creation_method SHELXL-97
_cell_angle_alpha 90.00
_cell_angle_beta 90.00
_cell_angle_gamma 90.00
_cell_formula_units_Z 4
_cell_length_a 6.1391(2)
_cell_length_b 7.7239(2)
_cell_length_c 24.0213(8)
_cell_measurement_reflns_used 24488
_cell_measurement_temperature 293(2)
_cell_measurement_theta_max 30.03
_cell_measurement_theta_min 1.00
_cell_volume 1139.04(6)
_computing_cell_refinement 'Denzo-SMN (Otwinowski & Minor, 1997)'
_computing_data_collection 'Kappa CCD server software (Nonius, 1997)'
_computing_data_reduction 'Denzo-SMN (Otwinowski & Minor, 1997)'
_computing_molecular_graphics 'DIAMOND 2.1e (1998-2001 Crystal Impact GbR)'
_computing_publication_material 'SHELXL-97 (Sheldrick, 1997)'
_computing_structure_refinement 'SHELXL-97 (Sheldrick, 1997)'
_computing_structure_solution 'SIR97 (Altomare et al., 1999)'
_diffrn_ambient_temperature 293(2)
_diffrn_measured_fraction_theta_full 0.956
_diffrn_measured_fraction_theta_max 0.956
_diffrn_measurement_device_type 'Nonius Kappa CCD'
_diffrn_measurement_method '\f scans and \w scans'
_diffrn_radiation_monochromator graphite
_diffrn_radiation_source 'fine-focus sealed tube'
_diffrn_radiation_type MoK\a
_diffrn_radiation_wavelength 0.71073
_diffrn_reflns_av_R_equivalents 0.0544
_diffrn_reflns_av_sigmaI/netI 0.0532
_diffrn_reflns_limit_h_max 8
_diffrn_reflns_limit_h_min -8
_diffrn_reflns_limit_k_max 10
_diffrn_reflns_limit_k_min -10
_diffrn_reflns_limit_l_max 33
_diffrn_reflns_limit_l_min -33
_diffrn_reflns_number 6909
_diffrn_reflns_theta_full 30.08
_diffrn_reflns_theta_max 30.08
_diffrn_reflns_theta_min 3.67
_exptl_absorpt_coefficient_mu 3.760
_exptl_absorpt_correction_T_max 0.4656
_exptl_absorpt_correction_T_min 0.2655
_exptl_absorpt_correction_type empirical
_exptl_absorpt_process_details
;
R.H. Blessing, Acta Crystallogr., Sect. A, 1995, 51, 33-38.
;
_exptl_crystal_colour colourless
_exptl_crystal_density_diffrn 1.640
_exptl_crystal_density_method 'not measured'
_exptl_crystal_description needle
_exptl_crystal_F_000 560
_exptl_crystal_size_max 0.48
_exptl_crystal_size_mid 0.24
_exptl_crystal_size_min 0.24
_refine_diff_density_max 0.321
_refine_diff_density_min -0.564
_refine_diff_density_rms 0.073
_refine_ls_abs_structure_details 'Flack H D (1983), Acta Cryst. A39, 876-881'
_refine_ls_abs_structure_Flack 0.017(12)
_refine_ls_extinction_method none
_refine_ls_goodness_of_fit_ref 1.058
_refine_ls_hydrogen_treatment refall
_refine_ls_matrix_type full
_refine_ls_number_parameters 172
_refine_ls_number_reflns 2994
_refine_ls_number_restraints 0
_refine_ls_restrained_S_all 1.058
_refine_ls_R_factor_all 0.0562
_refine_ls_R_factor_gt 0.0411
_refine_ls_shift/su_max 0.001
_refine_ls_shift/su_mean 0.000
_refine_ls_structure_factor_coef Fsqd
_refine_ls_weighting_details 'calc w=1/[\s^2^(Fo^2^)+(0.0427P)^2^+0.2210P] where P=(Fo^2^+2Fc^2^)/3'
_refine_ls_weighting_scheme calc
_refine_ls_wR_factor_gt 0.0964
_refine_ls_wR_factor_ref 0.1025
_reflns_number_gt 2391
_reflns_number_total 2994
_reflns_threshold_expression >2sigma(I)
_cod_data_source_file b607545b.txt
_cod_data_source_block c194
_cod_original_sg_symbol_H-M P212121
_cod_database_code 7052347

loop_
_symmetry_equiv_pos_as_xyz
'x, y, z'
'-x+1/2, -y, z+1/2'
'x+1/2, -y+1/2, -z'
'-x, y+1/2, -z+1/2'

loop_
_atom_site_label
_atom_site_type_symbol
_atom_site_fract_x
_atom_site_fract_y
_atom_site_fract_z
_atom_site_U_iso_or_equiv
_atom_site_adp_type
_atom_site_occupancy
_atom_site_symmetry_multiplicity
_atom_site_calc_flag
_atom_site_refinement_flags
_atom_site_disorder_assembly
_atom_site_disorder_group
Br1 Br -0.09770(8) 0.36162(5) 0.534247(17) 0.07586(16) Uani 1 1 d . . .
S1 S 0.39583(17) 1.04528(10) 0.61951(4) 0.0588(2) Uani 1 1 d . . .
C1 C 0.2624(5) 0.8532(4) 0.59436(12) 0.0482(6) Uani 1 1 d . . .
C2 C 0.3679(6) 0.6942(4) 0.59699(15) 0.0547(7) Uani 1 1 d . . .
C3 C 0.2652(6) 0.5481(4) 0.57798(15) 0.0577(8) Uani 1 1 d . . .
C4 C 0.0558(6) 0.5631(4) 0.55674(12) 0.0498(7) Uani 1 1 d . . .
C5 C -0.0484(6) 0.7212(4) 0.55283(14) 0.0529(7) Uani 1 1 d . . .
C6 C 0.0562(5) 0.8677(4) 0.57190(13) 0.0519(6) Uani 1 1 d . . .
C7 C 0.3097(5) 1.0277(4) 0.69075(14) 0.0510(6) Uani 1 1 d . . .
C8 C 0.4473(7) 0.9541(5) 0.72933(18) 0.0712(10) Uani 1 1 d . . .
C9 C 0.3810(13) 0.9495(7) 0.78415(19) 0.0923(16) Uani 1 1 d . . .
C10 C 0.1847(12) 1.0184(7) 0.7995(2) 0.0925(16) Uani 1 1 d . . .
C11 C 0.0504(9) 1.0933(8) 0.7609(2) 0.0889(16) Uani 1 1 d . . .
C12 C 0.1116(8) 1.0971(6) 0.70568(18) 0.0710(10) Uani 1 1 d . . .
O1 O 0.6332(5) 1.0098(4) 0.61878(14) 0.0857(9) Uani 1 1 d . . .
H2 H 0.506(7) 0.701(5) 0.6160(17) 0.065(12) Uiso 1 1 d . . .
H3 H 0.328(9) 0.437(7) 0.579(2) 0.100(17) Uiso 1 1 d . . .
H5 H -0.186(8) 0.729(6) 0.5369(18) 0.076(13) Uiso 1 1 d . . .
H6 H -0.010(6) 0.989(6) 0.5731(16) 0.065(11) Uiso 1 1 d . . .
H8 H 0.594(9) 0.907(6) 0.7181(17) 0.072(12) Uiso 1 1 d . . .
H9 H 0.476(12) 0.905(10) 0.803(3) 0.14(3) Uiso 1 1 d . . .
H10 H 0.131(8) 1.008(5) 0.838(2) 0.079(13) Uiso 1 1 d . . .
H11 H -0.098(14) 1.144(10) 0.771(3) 0.15(3) Uiso 1 1 d . . .
H12 H 0.033(9) 1.141(7) 0.675(2) 0.098(16) Uiso 1 1 d . . .

loop_
_atom_site_aniso_label
_atom_site_aniso_U_11
_atom_site_aniso_U_22
_atom_site_aniso_U_33
_atom_site_aniso_U_23
_atom_site_aniso_U_13
_atom_site_aniso_U_12
Br1 0.0910(3) 0.05405(18) 0.0826(3) -0.00669(16) -0.0163(2) -0.0061(2)
S1 0.0593(4) 0.0497(4) 0.0675(5) 0.0003(3) 0.0101(5) -0.0067(4)
C1 0.0495(15) 0.0466(13) 0.0487(14) 0.0032(12) 0.0071(12) 0.0014(13)
C2 0.0479(18) 0.0538(15) 0.0624(18) 0.0022(13) -0.0044(14) 0.0104(13)
C3 0.065(2) 0.0473(15) 0.0611(18) 0.0053(13) 0.0001(16) 0.0142(15)
C4 0.060(2) 0.0485(13) 0.0410(13) 0.0018(11) 0.0051(13) 0.0025(13)
C5 0.0479(17) 0.0540(16) 0.0569(17) 0.0033(13) 0.0003(13) 0.0065(13)
C6 0.0501(17) 0.0477(13) 0.0578(16) 0.0016(13) 0.0054(12) 0.0075(13)
C7 0.0509(15) 0.0445(13) 0.0578(17) -0.0055(12) -0.0019(13) -0.0012(12)
C8 0.074(3) 0.067(2) 0.073(2) -0.0142(18) -0.0188(19) 0.0109(19)
C9 0.137(5) 0.076(3) 0.064(2) -0.0064(19) -0.030(3) 0.007(3)
C10 0.134(5) 0.088(3) 0.056(2) -0.016(2) 0.011(3) -0.023(3)
C11 0.078(3) 0.114(4) 0.075(3) -0.028(3) 0.019(2) -0.008(3)
C12 0.062(2) 0.082(2) 0.070(2) -0.0117(17) 0.000(2) 0.010(2)
O1 0.0503(16) 0.0976(19) 0.109(2) -0.0199(17) 0.0271(15) -0.0158(14)

loop_
_atom_type_symbol
_atom_type_description
_atom_type_scat_dispersion_real
_atom_type_scat_dispersion_imag
_atom_type_scat_source
C C 0.0033 0.0016 'International Tables Vol C Tables 4.2.6.8 and 6.1.1.4'
H H 0.0000 0.0000 'International Tables Vol C Tables 4.2.6.8 and 6.1.1.4'
Br Br -0.2901 2.4595 'International Tables Vol C Tables 4.2.6.8 and 6.1.1.4'
S S 0.1246 0.1234 'International Tables Vol C Tables 4.2.6.8 and 6.1.1.4'
O O 0.0106 0.0060 'International Tables Vol C Tables 4.2.6.8 and 6.1.1.4'

loop_
_geom_angle_atom_site_label_1
_geom_angle_atom_site_label_2
_geom_angle_atom_site_label_3
_geom_angle
_geom_angle_site_symmetry_1
_geom_angle_site_symmetry_3
_geom_angle_publ_flag
O1 S1 C7 106.66(18) . . ?
O1 S1 C1 106.93(17) . . ?
C7 S1 C1 97.08(14) . . ?
C6 C1 C2 121.1(3) . . ?
C6 C1 S1 118.8(2) . . ?
C2 C1 S1 120.1(2) . . ?
C3 C2 C1 119.8(3) . . ?
C3 C2 H2 127(3) . . ?
C1 C2 H2 113(3) . . ?
C2 C3 C4 118.7(3) . . ?
C2 C3 H3 123(3) . . ?
C4 C3 H3 118(3) . . ?
C5 C4 C3 121.9(3) . . ?
C5 C4 Br1 118.4(3) . . ?
C3 C4 Br1 119.8(2) . . ?
C6 C5 C4 119.1(3) . . ?
C6 C5 H5 120(3) . . ?
C4 C5 H5 121(3) . . ?
C5 C6 C1 119.3(3) . . ?
C5 C6 H6 125(2) . . ?
C1 C6 H6 116(2) . . ?
C12 C7 C8 121.8(4) . . ?
C12 C7 S1 118.6(3) . . ?
C8 C7 S1 119.5(3) . . ?
C7 C8 C9 118.2(5) . . ?
C7 C8 H8 121(2) . . ?
C9 C8 H8 121(2) . . ?
C10 C9 C8 120.5(5) . . ?
C10 C9 H9 131(6) . . ?
C8 C9 H9 109(6) . . ?
C9 C10 C11 120.8(5) . . ?
C9 C10 H10 121(3) . . ?
C11 C10 H10 118(3) . . ?
C10 C11 C12 119.8(5) . . ?
C10 C11 H11 123(5) . . ?
C12 C11 H11 117(5) . . ?
C7 C12 C11 118.9(4) . . ?
C7 C12 H12 113(3) . . ?
C11 C12 H12 128(4) . . ?

loop_
_geom_bond_atom_site_label_1
_geom_bond_atom_site_label_2
_geom_bond_distance
_geom_bond_site_symmetry_2
_geom_bond_publ_flag
Br1 C4 1.898(3) . ?
S1 O1 1.483(3) . ?
S1 C7 1.796(3) . ?
S1 C1 1.799(3) . ?
C1 C6 1.381(4) . ?
C1 C2 1.390(4) . ?
C2 C3 1.371(5) . ?
C2 H2 0.96(4) . ?
C3 C4 1.387(5) . ?
C3 H3 0.94(6) . ?
C4 C5 1.381(4) . ?
C5 C6 1.380(5) . ?
C5 H5 0.93(5) . ?
C6 H6 1.02(4) . ?
C7 C12 1.377(6) . ?
C7 C8 1.377(5) . ?
C8 C9 1.379(7) . ?
C8 H8 1.01(5) . ?
C9 C10 1.368(9) . ?
C9 H9 0.81(8) . ?
C10 C11 1.369(8) . ?
C10 H10 0.99(5) . ?
C11 C12 1.378(6) . ?
C11 H11 1.02(8) . ?
C12 H12 0.94(6) . ?

loop_
_cod_related_entry_id
_cod_related_entry_database
_cod_related_entry_code
1 ChemSpider 184566
